data_8103652
loop_
_publ_author_name
'Fleet, M.E.'

_publ_section_title
;
 The crystal structure and bonding of lorandite, Tl2 As2 S4
;
_journal_name_full
;
Zeitschrift fuer Kristallographie, Kristallgeometrie, Kristallphysik, 
Kristallchemie (-144,1977)
;
_journal_page_first 147
_journal_page_last 160
_journal_volume 138
_journal_year 1973
_chemical_formula_sum 'As2 S4 Tl2'
_chemical_name_systematic 'Tl2 (As2 S4)'
_space_group_IT_number 14
_symmetry_space_group_name_Hall '-P 2yab'
_symmetry_space_group_name_H-M 'P 1 21/a 1'
_cell_angle_alpha 90
_cell_angle_beta 104.08
_cell_angle_gamma 90
_cell_formula_units_Z 4
_cell_length_a 12.276
_cell_length_b 11.299
_cell_length_c 6.101
_cell_volume 820.825
_citation_journal_id_ASTM ZEKGAX
_cod_data_source_file Fleet_ZEKGAX_1973_1320.cif
_cod_data_source_block As2S4Tl2
_cod_original_cell_volume 820.8246
_cod_original_sg_symbol_Hall '-P 2ybc (z,y,-x)'
_cod_database_code 8103652

loop_
_symmetry_equiv_pos_as_xyz
x,y,z
-x+1/2,y+1/2,-z
-x,-y,-z
x-1/2,-y-1/2,z

loop_
_atom_site_label
_atom_site_type_symbol
_atom_site_fract_x
_atom_site_fract_y
_atom_site_fract_z
_atom_site_occupancy
_atom_site_U_iso_or_equiv
S3 S-2 0.174 0.786 0.577 1 0.0
Tl1 Tl+1 0.0519 0.3121 0.1619 1 0.0
S2 S-2 0.147 0.553 0.183 1 0.0
As2 As+3 0.1361 0.5865 0.532 1 0.0
Tl2 Tl+1 0.1009 0.056 0.7357 1 0.0
As1 As+3 0.196 0.8353 0.2266 1 0.0
S1 S-2 0.131 0.316 0.721 1 0.0
S4 S-2 0.183 0.038 0.272 1 0.0
